data_4021389
loop_
_publ_author_name
'Bernardo Masci'
'Stefano Levi Mortera'
'Daniela Persiani'
'Pierre Thu\'ery'

_publ_contact_author 'P. Thu\'ery'
_publ_contact_author_address
;
      CEA/Saclay, SCM (CNRS URA 331)
      B\^at. 125
      91191 Gif-sur-Yvette
      France
;
_publ_contact_author_email thuery@drecam.cea.fr
_publ_contact_author_fax '33 1 69 08 66 40'
_publ_contact_author_phone '33 01 69 08 63 29'
_publ_section_title
;
 Methyl Ether Derivatives of p-tert-Butyl[3.1.3.1]homooxacalixarene.
 Formation, Structure, and Complexes with
 Quaternary Ammonium Ions
;
_journal_name_full 'Journal of Organic Chemistry'
_journal_page_first 504
_journal_page_last 511
_journal_paper_doi 10.1021/jo051922t
_journal_volume 71
_journal_year 2006
_chemical_formula_sum 'C50 H68 O6'
_chemical_formula_weight 765.04
_space_group_IT_number 15
_symmetry_cell_setting monoclinic
_symmetry_space_group_name_Hall '-C 2yc'
_symmetry_space_group_name_H-M 'C 1 2/c 1'
_atom_sites_solution_hydrogens geom
_atom_sites_solution_primary direct
_atom_sites_solution_secondary difmap
_audit_creation_method SHELXL-97
_cell_angle_alpha 90.00
_cell_angle_beta 117.988(3)
_cell_angle_gamma 90.00
_cell_formula_units_Z 8
_cell_length_a 30.6685(18)
_cell_length_b 14.3273(5)
_cell_length_c 23.3049(13)
_cell_measurement_reflns_used 97090
_cell_measurement_temperature 100(2)
_cell_measurement_theta_max 25.68
_cell_measurement_theta_min 3.00
_cell_volume 9042.5(8)
_computing_cell_refinement 'DENZO-SMN (Otwinowski & Minor, 1997)'
_computing_data_collection 'Kappa-CCD software (Nonius B.V., 1998)'
_computing_data_reduction 'DENZO-SMN (Otwinowski & Minor, 1997)'
_computing_molecular_graphics 'SHELXTL (Sheldrick, 1999)'
_computing_publication_material 'SHELXTL (Sheldrick, 1999); PLATON (Spek, 2003)'
_computing_structure_refinement 'SHELXL-97 (Sheldrick, 1997)'
_computing_structure_solution 'SHELXS-97 (Sheldrick, 1997)'
_diffrn_ambient_temperature 100(2)
_diffrn_measured_fraction_theta_full 0.998
_diffrn_measured_fraction_theta_max 0.998
_diffrn_measurement_device_type 'Nonius Kappa-CCD area-detector diffractometer'
_diffrn_measurement_method 'two \f and one \w scans with 2\% steps'
_diffrn_radiation_monochromator graphite
_diffrn_radiation_source 'fine-focus sealed tube'
_diffrn_radiation_type MoK\a
_diffrn_radiation_wavelength 0.71073
_diffrn_reflns_av_R_equivalents 0.1084
_diffrn_reflns_av_sigmaI/netI 0.0436
_diffrn_reflns_limit_h_max 37
_diffrn_reflns_limit_h_min 0
_diffrn_reflns_limit_k_max 17
_diffrn_reflns_limit_k_min 0
_diffrn_reflns_limit_l_max 25
_diffrn_reflns_limit_l_min -28
_diffrn_reflns_number 97090
_diffrn_reflns_theta_full 25.68
_diffrn_reflns_theta_max 25.68
_diffrn_reflns_theta_min 3.00
_diffrn_standards_decay_% 0
_diffrn_standards_interval_time 0
_exptl_absorpt_coefficient_mu 0.072
_exptl_absorpt_correction_type none
_exptl_crystal_colour colourless
_exptl_crystal_density_diffrn 1.124
_exptl_crystal_density_meas ?
_exptl_crystal_description irregular
_exptl_crystal_F_000 3328
_exptl_crystal_size_max 0.22
_exptl_crystal_size_mid 0.16
_exptl_crystal_size_min 0.12
_refine_diff_density_max 0.271
_refine_diff_density_min -0.243
_refine_diff_density_rms 0.055
_refine_ls_extinction_method none
_refine_ls_goodness_of_fit_ref 1.019
_refine_ls_hydrogen_treatment constr
_refine_ls_matrix_type full
_refine_ls_number_parameters 521
_refine_ls_number_reflns 8586
_refine_ls_number_restraints 0
_refine_ls_restrained_S_all 1.019
_refine_ls_R_factor_all 0.0819
_refine_ls_R_factor_gt 0.0543
_refine_ls_shift/su_max 0.001
_refine_ls_shift/su_mean 0.000
_refine_ls_structure_factor_coef Fsqd
_refine_ls_weighting_details 'calc w=1/[\s^2^(Fo^2^)+(0.1114P)^2^+0.8966P] where P=(Fo^2^+2Fc^2^)/3'
_refine_ls_weighting_scheme calc
_refine_ls_wR_factor_gt 0.1557
_refine_ls_wR_factor_ref 0.1735
_reflns_number_gt 6146
_reflns_number_total 8586
_reflns_threshold_expression >2sigma(I)
_cod_data_source_file jo051922tsi20050914_124826.cif
_cod_original_sg_symbol_H-M 'C 2/c'
_cod_database_code 4021389

loop_
_symmetry_equiv_pos_as_xyz
'x, y, z'
'-x, y, -z+1/2'
'x+1/2, y+1/2, z'
'-x+1/2, y+1/2, -z+1/2'
'-x, -y, -z'
'x, -y, z-1/2'
'-x+1/2, -y+1/2, -z'
'x+1/2, -y+1/2, z-1/2'

loop_
_atom_site_label
_atom_site_type_symbol
_atom_site_fract_x
_atom_site_fract_y
_atom_site_fract_z
_atom_site_U_iso_or_equiv
_atom_site_adp_type
_atom_site_occupancy
_atom_site_symmetry_multiplicity
_atom_site_calc_flag
_atom_site_refinement_flags
O1A O 0.21356(5) 0.31386(10) 0.94772(7) 0.0347(4) Uani 1 1 d .
O2A O 0.17439(5) 0.41565(9) 1.05749(7) 0.0294(3) Uani 1 1 d .
O3A O 0.23294(5) 0.22096(9) 1.16427(7) 0.0304(3) Uani 1 1 d .
O1B O 0.20287(5) 0.30981(11) 0.47362(7) 0.0371(4) Uani 1 1 d .
O2B O 0.23310(5) 0.41024(9) 0.35411(7) 0.0335(4) Uani 1 1 d .
O3B O 0.31801(5) 0.21809(10) 0.38430(7) 0.0326(3) Uani 1 1 d .
C1A C 0.18876(8) 0.27411(14) 0.83543(10) 0.0306(5) Uani 1 1 d .
C1B C 0.13668(8) 0.27267(14) 0.49926(10) 0.0314(5) Uani 1 1 d .
C2A C 0.17939(8) 0.31693(14) 0.88257(10) 0.0299(5) Uani 1 1 d .
C2B C 0.15352(8) 0.31255(14) 0.45846(10) 0.0313(5) Uani 1 1 d .
C3A C 0.13375(8) 0.35826(13) 0.86573(10) 0.0285(4) Uani 1 1 d .
C3B C 0.12038(8) 0.35158(13) 0.39878(10) 0.0302(5) Uani 1 1 d .
C4A C 0.09828(7) 0.36002(13) 0.80068(10) 0.0283(4) Uani 1 1 d .
H4A H 0.0680 0.3884 0.7893 0.034 Uiso 1 1 calc R
C4B C 0.07027(8) 0.35156(13) 0.38119(10) 0.0305(5) Uani 1 1 d .
H4B H 0.0482 0.3772 0.3414 0.037 Uiso 1 1 calc R
C5A C 0.10663(8) 0.32030(13) 0.75153(10) 0.0285(4) Uani 1 1 d .
C5B C 0.05196(8) 0.31459(14) 0.42103(10) 0.0301(5) Uani 1 1 d .
C6A C 0.15210(8) 0.27703(13) 0.77127(10) 0.0296(4) Uani 1 1 d .
H6A H 0.1582 0.2487 0.7398 0.036 Uiso 1 1 calc R
C6B C 0.08627(8) 0.27557(14) 0.47974(10) 0.0316(5) Uani 1 1 d .
H6B H 0.0750 0.2503 0.5071 0.038 Uiso 1 1 calc R
C7A C 0.06945(8) 0.32762(14) 0.67912(10) 0.0316(5) Uani 1 1 d .
C7B C -0.00314(8) 0.31661(15) 0.40252(11) 0.0345(5) Uani 1 1 d .
C8A C 0.06464(9) 0.23321(15) 0.64489(11) 0.0403(5) Uani 1 1 d .
H8A1 H 0.0567 0.1853 0.6672 0.060 Uiso 1 1 calc R
H8A2 H 0.0953 0.2184 0.6453 0.060 Uiso 1 1 calc R
H8A3 H 0.0389 0.2372 0.6008 0.060 Uiso 1 1 calc R
C8B C -0.01975(9) 0.21931(18) 0.41227(14) 0.0509(7) Uani 1 1 d .
H8B1 H -0.0139 0.1748 0.3859 0.076 Uiso 1 1 calc R
H8B2 H -0.0543 0.2207 0.3999 0.076 Uiso 1 1 calc R
H8B3 H -0.0014 0.2017 0.4571 0.076 Uiso 1 1 calc R
C9A C 0.01810(8) 0.35700(16) 0.66793(11) 0.0386(5) Uani 1 1 d .
H9A1 H 0.0062 0.3127 0.6882 0.058 Uiso 1 1 calc R
H9A2 H -0.0041 0.3591 0.6221 0.058 Uiso 1 1 calc R
H9A3 H 0.0200 0.4176 0.6865 0.058 Uiso 1 1 calc R
C9B C -0.01076(9) 0.3867(2) 0.44699(13) 0.0516(7) Uani 1 1 d .
H9B1 H 0.0087 0.3682 0.4915 0.077 Uiso 1 1 calc R
H9B2 H -0.0450 0.3881 0.4364 0.077 Uiso 1 1 calc R
H9B3 H -0.0007 0.4478 0.4409 0.077 Uiso 1 1 calc R
C10A C 0.08928(8) 0.40066(15) 0.64884(11) 0.0348(5) Uani 1 1 d .
H10A H 0.0658 0.4093 0.6039 0.052 Uiso 1 1 calc R
H10B H 0.1201 0.3794 0.6521 0.052 Uiso 1 1 calc R
H10C H 0.0943 0.4588 0.6716 0.052 Uiso 1 1 calc R
C10B C -0.03560(8) 0.34573(17) 0.33184(11) 0.0407(5) Uani 1 1 d .
H10D H -0.0286 0.4093 0.3261 0.061 Uiso 1 1 calc R
H10E H -0.0697 0.3401 0.3213 0.061 Uiso 1 1 calc R
H10F H -0.0289 0.3060 0.3037 0.061 Uiso 1 1 calc R
C11A C 0.12342(8) 0.39673(14) 0.91876(10) 0.0307(5) Uani 1 1 d .
H11A H 0.0915 0.4273 0.8991 0.037 Uiso 1 1 calc R
H11B H 0.1482 0.4431 0.9436 0.037 Uiso 1 1 calc R
C11B C 0.13949(8) 0.38937(14) 0.35388(11) 0.0329(5) Uani 1 1 d .
H11C H 0.1642 0.4368 0.3767 0.039 Uiso 1 1 calc R
H11D H 0.1125 0.4186 0.3166 0.039 Uiso 1 1 calc R
C12A C 0.12373(7) 0.32036(13) 0.96439(10) 0.0267(4) Uani 1 1 d .
C12B C 0.16201(8) 0.31356(13) 0.33047(10) 0.0286(4) Uani 1 1 d .
C13A C 0.14930(7) 0.33229(13) 1.03137(10) 0.0260(4) Uani 1 1 d .
C13B C 0.20793(8) 0.32591(13) 0.33254(10) 0.0283(4) Uani 1 1 d .
C14A C 0.15325(7) 0.25964(14) 1.07350(10) 0.0269(4) Uani 1 1 d .
C14B C 0.23053(8) 0.25279(14) 0.31712(9) 0.0295(4) Uani 1 1 d .
C15B C 0.20530(8) 0.16854(14) 0.29657(10) 0.0310(5) Uani 1 1 d .
H15B H 0.2202 0.1199 0.2857 0.037 Uiso 1 1 calc R
C15A C 0.12987(8) 0.17510(14) 1.04705(10) 0.0300(5) Uani 1 1 d .
H15A H 0.1321 0.1267 1.0749 0.036 Uiso 1 1 calc R
C16A C 0.10319(8) 0.16099(14) 0.97991(10) 0.0299(4) Uani 1 1 d .
C16B C 0.15873(8) 0.15384(14) 0.29152(10) 0.0313(5) Uani 1 1 d .
C17B C 0.13830(8) 0.22797(14) 0.30985(10) 0.0305(5) Uani 1 1 d .
H17B H 0.1076 0.2197 0.3082 0.037 Uiso 1 1 calc R
C17A C 0.10107(7) 0.23473(14) 0.94005(10) 0.0292(4) Uani 1 1 d .
H17A H 0.0838 0.2266 0.8952 0.035 Uiso 1 1 calc R
C18A C 0.08099(9) 0.06455(14) 0.95382(11) 0.0367(5) Uani 1 1 d .
C18B C 0.13381(9) 0.05856(15) 0.27077(12) 0.0402(5) Uani 1 1 d .
C19A C 0.04658(14) 0.0360(2) 0.98139(17) 0.0728(10) Uani 1 1 d .
H19A H 0.0652 0.0302 1.0278 0.109 Uiso 1 1 calc R
H19B H 0.0314 -0.0228 0.9630 0.109 Uiso 1 1 calc R
H19C H 0.0215 0.0826 0.9707 0.109 Uiso 1 1 calc R
C19B C 0.13252(14) 0.0275(2) 0.20650(17) 0.0752(10) Uani 1 1 d .
H19D H 0.1163 0.0744 0.1739 0.113 Uiso 1 1 calc R
H19E H 0.1148 -0.0304 0.1924 0.113 Uiso 1 1 calc R
H19F H 0.1657 0.0191 0.2133 0.113 Uiso 1 1 calc R
C20A C 0.12320(11) -0.00468(16) 0.97200(14) 0.0573(7) Uani 1 1 d .
H20A H 0.1442 0.0160 0.9543 0.086 Uiso 1 1 calc R
H20B H 0.1100 -0.0650 0.9547 0.086 Uiso 1 1 calc R
H20C H 0.1420 -0.0086 1.0185 0.086 Uiso 1 1 calc R
C20B C 0.16313(11) -0.01059(17) 0.32589(17) 0.0637(8) Uani 1 1 d .
H20D H 0.1968 -0.0122 0.3340 0.096 Uiso 1 1 calc R
H20E H 0.1489 -0.0717 0.3136 0.096 Uiso 1 1 calc R
H20F H 0.1620 0.0089 0.3646 0.096 Uiso 1 1 calc R
C21B C 0.08046(9) 0.06006(17) 0.25917(13) 0.0459(6) Uani 1 1 d .
H21A H 0.0799 0.0775 0.2986 0.069 Uiso 1 1 calc R
H21B H 0.0662 -0.0008 0.2459 0.069 Uiso 1 1 calc R
H21C H 0.0618 0.1045 0.2257 0.069 Uiso 1 1 calc R
C21A C 0.05022(9) 0.06441(16) 0.87934(12) 0.0440(6) Uani 1 1 d .
H21D H 0.0241 0.1095 0.8664 0.066 Uiso 1 1 calc R
H21E H 0.0363 0.0035 0.8649 0.066 Uiso 1 1 calc R
H21F H 0.0710 0.0801 0.8603 0.066 Uiso 1 1 calc R
C22A C 0.18618(7) 0.26552(15) 1.14586(10) 0.0301(4) Uani 1 1 d .
H22A H 0.1916 0.3305 1.1590 0.036 Uiso 1 1 calc R
H22B H 0.1700 0.2356 1.1682 0.036 Uiso 1 1 calc R
C22B C 0.28196(8) 0.25915(15) 0.32466(10) 0.0326(5) Uani 1 1 d .
H22C H 0.2829 0.2277 0.2884 0.039 Uiso 1 1 calc R
H22D H 0.2902 0.3242 0.3235 0.039 Uiso 1 1 calc R
C23A C 0.26388(8) 0.27703(15) 1.14701(11) 0.0330(5) Uani 1 1 d .
H23A H 0.2709 0.3361 1.1700 0.040 Uiso 1 1 calc R
H23B H 0.2470 0.2898 1.1007 0.040 Uiso 1 1 calc R
C23B C 0.32885(8) 0.27673(15) 0.43934(10) 0.0350(5) Uani 1 1 d .
H23C H 0.2985 0.2922 0.4405 0.042 Uiso 1 1 calc R
H23D H 0.3439 0.3344 0.4355 0.042 Uiso 1 1 calc R
C24A C 0.25474(8) 0.37608(16) 0.96616(11) 0.0388(5) Uani 1 1 d .
H24A H 0.2738 0.3574 0.9451 0.058 Uiso 1 1 calc R
H24B H 0.2751 0.3739 1.0124 0.058 Uiso 1 1 calc R
H24C H 0.2429 0.4386 0.9533 0.058 Uiso 1 1 calc R
C24B C 0.23387(8) 0.37510(15) 0.52303(11) 0.0386(5) Uani 1 1 d .
H24D H 0.2213 0.4372 0.5101 0.058 Uiso 1 1 calc R
H24E H 0.2669 0.3717 0.5286 0.058 Uiso 1 1 calc R
H24F H 0.2341 0.3599 0.5633 0.058 Uiso 1 1 calc R
C25B C 0.21768(9) 0.47970(15) 0.30415(11) 0.0402(5) Uani 1 1 d .
H25A H 0.2219 0.4563 0.2685 0.060 Uiso 1 1 calc R
H25B H 0.2373 0.5350 0.3212 0.060 Uiso 1 1 calc R
H25C H 0.1835 0.4944 0.2893 0.060 Uiso 1 1 calc R
C25A C 0.14395(9) 0.48550(14) 1.06476(12) 0.0380(5) Uani 1 1 d .
H25D H 0.1169 0.5000 1.0230 0.057 Uiso 1 1 calc R
H25E H 0.1631 0.5408 1.0833 0.057 Uiso 1 1 calc R
H25F H 0.1314 0.4625 1.0929 0.057 Uiso 1 1 calc R

loop_
_atom_site_aniso_label
_atom_site_aniso_U_11
_atom_site_aniso_U_22
_atom_site_aniso_U_33
_atom_site_aniso_U_23
_atom_site_aniso_U_13
_atom_site_aniso_U_12
O1A 0.0280(8) 0.0444(8) 0.0285(8) 0.0073(6) 0.0106(7) 0.0015(6)
O2A 0.0285(7) 0.0261(7) 0.0345(8) -0.0034(6) 0.0156(7) -0.0017(6)
O3A 0.0274(8) 0.0346(7) 0.0307(8) 0.0070(6) 0.0149(6) 0.0027(6)
O1B 0.0279(8) 0.0457(9) 0.0347(9) -0.0056(7) 0.0122(7) 0.0058(6)
O2B 0.0351(8) 0.0293(7) 0.0325(8) -0.0002(6) 0.0129(7) -0.0019(6)
O3B 0.0324(8) 0.0352(8) 0.0270(8) -0.0018(6) 0.0115(7) 0.0061(6)
C1A 0.0290(11) 0.0302(10) 0.0346(12) 0.0040(8) 0.0166(10) -0.0014(8)
C1B 0.0353(12) 0.0279(10) 0.0278(11) -0.0028(8) 0.0121(9) 0.0040(9)
C2A 0.0276(11) 0.0312(10) 0.0293(11) 0.0080(8) 0.0121(9) 0.0013(8)
C2B 0.0287(11) 0.0323(10) 0.0318(12) -0.0046(8) 0.0133(9) 0.0031(8)
C3A 0.0298(11) 0.0254(9) 0.0313(11) 0.0031(8) 0.0152(9) -0.0012(8)
C3B 0.0331(11) 0.0274(10) 0.0308(11) -0.0014(8) 0.0156(9) 0.0056(8)
C4A 0.0257(10) 0.0277(10) 0.0313(11) 0.0034(8) 0.0132(9) 0.0008(8)
C4B 0.0309(11) 0.0278(10) 0.0287(11) 0.0010(8) 0.0106(9) 0.0054(8)
C5A 0.0289(11) 0.0274(10) 0.0305(11) 0.0042(8) 0.0150(9) -0.0020(8)
C5B 0.0296(11) 0.0288(10) 0.0290(11) -0.0024(8) 0.0114(9) 0.0044(8)
C6A 0.0300(11) 0.0292(10) 0.0329(11) 0.0027(8) 0.0175(9) 0.0002(8)
C6B 0.0352(12) 0.0298(10) 0.0317(11) -0.0017(8) 0.0172(10) 0.0021(9)
C7A 0.0294(11) 0.0348(11) 0.0293(11) -0.0009(9) 0.0128(9) -0.0021(9)
C7B 0.0309(12) 0.0369(11) 0.0341(12) -0.0010(9) 0.0139(10) 0.0016(9)
C8A 0.0419(13) 0.0388(12) 0.0374(13) -0.0041(10) 0.0163(11) -0.0025(10)
C8B 0.0355(13) 0.0508(15) 0.0614(17) 0.0084(12) 0.0186(13) -0.0053(11)
C9A 0.0284(11) 0.0513(13) 0.0325(12) 0.0006(10) 0.0114(10) 0.0002(10)
C9B 0.0387(14) 0.0678(17) 0.0453(15) -0.0074(12) 0.0173(12) 0.0154(12)
C10A 0.0338(12) 0.0379(11) 0.0312(12) 0.0057(9) 0.0141(10) 0.0000(9)
C10B 0.0287(12) 0.0484(13) 0.0370(13) 0.0001(10) 0.0087(10) 0.0014(10)
C11A 0.0315(11) 0.0290(10) 0.0323(11) 0.0031(8) 0.0155(9) 0.0017(8)
C11B 0.0335(11) 0.0306(10) 0.0341(12) 0.0009(9) 0.0155(10) 0.0044(9)
C12A 0.0254(10) 0.0268(10) 0.0288(11) 0.0011(8) 0.0136(9) 0.0019(8)
C12B 0.0310(11) 0.0290(10) 0.0253(11) 0.0030(8) 0.0127(9) 0.0043(8)
C13A 0.0241(10) 0.0252(9) 0.0306(11) -0.0028(8) 0.0144(9) -0.0005(8)
C13B 0.0303(11) 0.0265(10) 0.0238(10) 0.0012(8) 0.0093(9) -0.0002(8)
C14A 0.0243(10) 0.0314(10) 0.0274(10) -0.0011(8) 0.0143(9) 0.0012(8)
C14B 0.0299(11) 0.0353(11) 0.0223(10) 0.0040(8) 0.0115(9) 0.0042(9)
C15B 0.0368(12) 0.0294(10) 0.0285(11) 0.0017(8) 0.0167(10) 0.0058(9)
C15A 0.0326(11) 0.0280(10) 0.0337(12) 0.0030(8) 0.0191(10) 0.0003(8)
C16A 0.0283(11) 0.0299(10) 0.0338(12) -0.0038(8) 0.0166(9) -0.0012(8)
C16B 0.0384(12) 0.0295(10) 0.0273(11) 0.0027(8) 0.0166(10) 0.0010(9)
C17B 0.0313(11) 0.0321(11) 0.0286(11) 0.0021(8) 0.0144(9) 0.0028(9)
C17A 0.0274(10) 0.0331(10) 0.0284(11) -0.0033(8) 0.0141(9) -0.0012(8)
C18A 0.0431(13) 0.0297(10) 0.0422(13) -0.0060(9) 0.0241(11) -0.0074(10)
C18B 0.0536(15) 0.0305(11) 0.0473(14) -0.0028(10) 0.0328(12) -0.0044(10)
C19A 0.104(3) 0.0623(17) 0.085(2) -0.0349(16) 0.071(2) -0.0522(18)
C19B 0.109(3) 0.0626(18) 0.087(2) -0.0441(17) 0.074(2) -0.0458(18)
C20A 0.0678(19) 0.0298(12) 0.0540(16) -0.0041(11) 0.0116(14) 0.0062(12)
C20B 0.0606(18) 0.0299(12) 0.107(3) 0.0173(14) 0.0442(18) 0.0054(12)
C21B 0.0478(14) 0.0396(12) 0.0489(15) -0.0030(11) 0.0214(12) -0.0137(11)
C21A 0.0404(13) 0.0370(12) 0.0510(15) -0.0112(10) 0.0184(12) -0.0047(10)
C22A 0.0256(10) 0.0355(11) 0.0315(11) 0.0013(9) 0.0154(9) 0.0010(8)
C22B 0.0314(11) 0.0393(11) 0.0277(11) 0.0023(9) 0.0144(9) 0.0020(9)
C23A 0.0293(11) 0.0353(11) 0.0366(12) 0.0046(9) 0.0174(10) 0.0000(9)
C23B 0.0377(12) 0.0340(11) 0.0294(12) -0.0025(9) 0.0126(10) 0.0076(9)
C24A 0.0351(12) 0.0420(12) 0.0345(12) -0.0020(9) 0.0125(10) -0.0043(10)
C24B 0.0337(12) 0.0406(12) 0.0385(13) -0.0022(10) 0.0144(10) -0.0002(10)
C25B 0.0503(14) 0.0321(11) 0.0400(13) 0.0053(9) 0.0227(11) -0.0006(10)
C25A 0.0398(13) 0.0304(11) 0.0491(14) -0.0079(9) 0.0252(11) 0.0009(9)

loop_
_atom_type_symbol
_atom_type_description
_atom_type_scat_dispersion_real
_atom_type_scat_dispersion_imag
_atom_type_scat_source
C C 0.0033 0.0016 'International Tables Vol C Tables 4.2.6.8 and 6.1.1.4'
H H 0.0000 0.0000 'International Tables Vol C Tables 4.2.6.8 and 6.1.1.4'
O O 0.0106 0.0060 'International Tables Vol C Tables 4.2.6.8 and 6.1.1.4'

loop_
_geom_angle_atom_site_label_1
_geom_angle_atom_site_label_2
_geom_angle_atom_site_label_3
_geom_angle
_geom_angle_site_symmetry_3
C2A O1A C24A 114.55(16) .
C13A O2A C25A 113.13(15) .
C23A O3A C22A 111.42(15) .
C2B O1B C24B 114.70(16) .
C13B O2B C25B 113.15(16) .
C22B O3B C23B 112.06(15) .
C6A C1A C2A 118.13(19) .
C6A C1A C23A 119.96(19) 7_557
C2A C1A C23A 121.87(19) 7_557
C6B C1B C2B 118.24(19) .
C6B C1B C23B 120.2(2) 7_556
C2B C1B C23B 121.5(2) 7_556
O1A C2A C3A 117.75(19) .
O1A C2A C1A 121.24(18) .
C3A C2A C1A 120.85(19) .
O1B C2B C3B 117.57(19) .
O1B C2B C1B 121.54(19) .
C3B C2B C1B 120.8(2) .
C4A C3A C2A 118.85(19) .
C4A C3A C11A 121.74(18) .
C2A C3A C11A 119.37(18) .
C4B C3B C2B 118.7(2) .
C4B C3B C11B 121.78(19) .
C2B C3B C11B 119.52(19) .
C3A C4A C5A 122.15(19) .
C3B C4B C5B 122.51(19) .
C6A C5A C4A 116.63(19) .
C6A C5A C7A 120.40(19) .
C4A C5A C7A 122.89(18) .
C6B C5B C4B 116.84(19) .
C6B C5B C7B 120.51(19) .
C4B C5B C7B 122.65(19) .
C1A C6A C5A 123.3(2) .
C1B C6B C5B 122.9(2) .
C9A C7A C5A 112.37(18) .
C9A C7A C10A 109.37(18) .
C5A C7A C10A 107.55(17) .
C9A C7A C8A 108.20(18) .
C5A C7A C8A 110.52(17) .
C10A C7A C8A 108.78(18) .
C10B C7B C5B 112.45(18) .
C10B C7B C8B 108.25(19) .
C5B C7B C8B 109.79(18) .
C10B C7B C9B 108.64(19) .
C5B C7B C9B 108.55(18) .
C8B C7B C9B 109.1(2) .
C3A C11A C12A 111.89(16) .
C3B C11B C12B 112.33(17) .
C13A C12A C17A 118.45(18) .
C13A C12A C11A 120.75(18) .
C17A C12A C11A 120.68(18) .
C17B C12B C13B 118.59(18) .
C17B C12B C11B 120.14(19) .
C13B C12B C11B 121.18(18) .
C12A C13A O2A 119.99(17) .
C12A C13A C14A 121.00(18) .
O2A C13A C14A 118.86(18) .
C14B C13B O2B 119.10(18) .
C14B C13B C12B 120.74(18) .
O2B C13B C12B 120.03(18) .
C15A C14A C13A 118.64(19) .
C15A C14A C22A 118.58(18) .
C13A C14A C22A 122.44(18) .
C15B C14B C13B 118.50(19) .
C15B C14B C22B 118.40(19) .
C13B C14B C22B 123.04(19) .
C14B C15B C16B 122.87(19) .
C14A C15A C16A 121.95(19) .
C17A C16A C15A 117.23(19) .
C17A C16A C18A 123.20(19) .
C15A C16A C18A 119.42(18) .
C15B C16B C17B 116.63(19) .
C15B C16B C18B 120.17(19) .
C17B C16B C18B 123.1(2) .
C12B C17B C16B 122.6(2) .
C16A C17A C12A 122.7(2) .
C20A C18A C19A 111.9(2) .
C20A C18A C16A 108.35(19) .
C19A C18A C16A 109.92(19) .
C20A C18A C21A 107.70(19) .
C19A C18A C21A 107.2(2) .
C16A C18A C21A 111.81(18) .
C21B C18B C16B 112.23(19) .
C21B C18B C20B 108.4(2) .
C16B C18B C20B 107.6(2) .
C21B C18B C19B 107.1(2) .
C16B C18B C19B 110.22(19) .
C20B C18B C19B 111.3(2) .
O3A C22A C14A 111.06(16) .
O3B C22B C14B 112.17(16) .
O3A C23A C1A 109.40(16) 7_557
O3B C23B C1B 109.91(16) 7_556

loop_
_geom_bond_atom_site_label_1
_geom_bond_atom_site_label_2
_geom_bond_distance
_geom_bond_site_symmetry_2
O1A C2A 1.383(3) .
O1A C24A 1.437(3) .
O2A C13A 1.396(2) .
O2A C25A 1.432(2) .
O3A C23A 1.437(2) .
O3A C22A 1.439(2) .
O1B C2B 1.384(3) .
O1B C24B 1.441(3) .
O2B C13B 1.394(2) .
O2B C25B 1.433(2) .
O3B C22B 1.434(2) .
O3B C23B 1.436(2) .
C1A C6A 1.387(3) .
C1A C2A 1.401(3) .
C1A C23A 1.502(3) 7_557
C1B C6B 1.393(3) .
C1B C2B 1.399(3) .
C1B C23B 1.499(3) 7_556
C2A C3A 1.396(3) .
C2B C3B 1.398(3) .
C3A C4A 1.391(3) .
C3A C11A 1.516(3) .
C3B C4B 1.392(3) .
C3B C11B 1.519(3) .
C4A C5A 1.406(3) .
C4B C5B 1.395(3) .
C5A C6A 1.392(3) .
C5A C7A 1.534(3) .
C5B C6B 1.393(3) .
C5B C7B 1.536(3) .
C7A C9A 1.530(3) .
C7A C10A 1.538(3) .
C7A C8A 1.542(3) .
C7B C10B 1.529(3) .
C7B C8B 1.537(3) .
C7B C9B 1.538(3) .
C11A C12A 1.523(3) .
C11B C12B 1.519(3) .
C12A C13A 1.390(3) .
C12A C17A 1.393(3) .
C12B C17B 1.391(3) .
C12B C13B 1.398(3) .
C13A C14A 1.397(3) .
C13B C14B 1.393(3) .
C14A C15A 1.395(3) .
C14A C22A 1.507(3) .
C14B C15B 1.392(3) .
C14B C22B 1.505(3) .
C15B C16B 1.393(3) .
C15A C16A 1.399(3) .
C16A C17A 1.388(3) .
C16A C18A 1.534(3) .
C16B C17B 1.398(3) .
C16B C18B 1.528(3) .
C18A C20A 1.525(3) .
C18A C19A 1.526(3) .
C18A C21A 1.538(3) .
C18B C21B 1.528(3) .
C18B C20B 1.535(4) .
C18B C19B 1.545(4) .
C23A C1A 1.502(3) 7_557
C23B C1B 1.499(3) 7_556
